data_1571068
loop_
_publ_author_name
'Moodley, Cresten'
'Muller, Alfred'
'Belay, Yonas H.'

_publ_section_title
;
 Prop-2-ynyl 3-methoxy-4-(prop-2-ynyloxy)benzoate
;
_journal_coeditor_code HB4463
_journal_issue 2
_journal_name_full IUCrData
_journal_paper_doi 10.1107/S2414314624001639
_journal_volume 9
_journal_year 2024
_chemical_formula_iupac 'C14 H12 O4'
_chemical_formula_moiety 'C14 H12 O4'
_chemical_formula_sum 'C14 H12 O4'
_chemical_formula_weight 244.24
_chemical_name_systematic
;
Prop-2-ynyl 3-methoxy-4-(prop-2-ynyloxy)benzoate
;
_space_group_crystal_system orthorhombic
_space_group_IT_number 29
_space_group_name_Hall 'P 2c -2ac'
_space_group_name_H-M_alt 'P c a 21'
_atom_sites_solution_hydrogens geom
_audit_creation_method SHELXL-2019/3
_cell_angle_alpha 90
_cell_angle_beta 90
_cell_angle_gamma 90
_cell_formula_units_Z 8
_cell_length_a 13.7387(12)
_cell_length_b 20.547(2)
_cell_length_c 8.4283(9)
_cell_measurement_reflns_used 13397
_cell_measurement_temperature 100(2)
_cell_measurement_theta_max 28.443
_cell_measurement_theta_min 0.0991
_cell_volume 2379.2(4)
_computing_cell_refinement
;
SAINT (Bruker, 2008)
;
_computing_data_collection
;
APEX2 (Bruker, 2011)
;
_computing_data_reduction
;
SAINT and XPREP (Bruker, 2008)
;
_computing_molecular_graphics
;
DIAMOND (Brandenburg & Putz, 2005)
;
_computing_publication_material
;
WinGX publication routines (Farrugia, 2012)
;
_computing_structure_refinement
;
<i>SHELXL2019/2</i> (Sheldrick, 2015)
;
_computing_structure_solution
;
SIR97 (Altomare <i>et al.</i>, 1999)
;
_diffrn_ambient_temperature 100(2)
_diffrn_detector_area_resol_mean 8.4
_diffrn_measured_fraction_theta_full 1.000
_diffrn_measured_fraction_theta_max 0.994
_diffrn_measurement_device_type 'Bruker APEX DUO 4K CCD'
_diffrn_measurement_method '\f and \w scans'
_diffrn_radiation_type MoK\a
_diffrn_radiation_wavelength 0.71073
_diffrn_reflns_av_R_equivalents 0.0720
_diffrn_reflns_av_unetI/netI 0.0867
_diffrn_reflns_limit_h_max 16
_diffrn_reflns_limit_h_min -18
_diffrn_reflns_limit_k_max 27
_diffrn_reflns_limit_k_min -23
_diffrn_reflns_limit_l_max 11
_diffrn_reflns_limit_l_min -7
_diffrn_reflns_number 12893
_diffrn_reflns_theta_full 25.242
_diffrn_reflns_theta_max 28.443
_diffrn_reflns_theta_min 0.991
_diffrn_source 'Sealed tube'
_exptl_absorpt_coefficient_mu 0.100
_exptl_absorpt_correction_T_max 0.7485
_exptl_absorpt_correction_T_min 0.4874
_exptl_absorpt_correction_type multi-scan
_exptl_absorpt_process_details
;
(SADABS; Krause <i>et al.</i>,  2015)
;
_exptl_crystal_colour colourless
_exptl_crystal_density_diffrn 1.364
_exptl_crystal_description Needle
_exptl_crystal_F_000 1024
_exptl_crystal_size_max 0.400
_exptl_crystal_size_mid 0.070
_exptl_crystal_size_min 0.030
_refine_diff_density_max 0.217
_refine_diff_density_min -0.251
_refine_ls_abs_structure_details
;
Flack <i>x</i> determined using 833 quotients
[(<i>I</i>^+^)-(<i>I</i>^-^)]/[(<i>I</i>^+^)+(<i>I</i>^-^)]
(Parsons <i>et al.</i>,  2013)
;
_refine_ls_abs_structure_Flack -1.6(10)
_refine_ls_extinction_method none
_refine_ls_goodness_of_fit_ref 0.998
_refine_ls_hydrogen_treatment constr
_refine_ls_matrix_type full
_refine_ls_number_parameters 326
_refine_ls_number_reflns 5028
_refine_ls_number_restraints 1
_refine_ls_restrained_S_all 0.998
_refine_ls_R_factor_all 0.1043
_refine_ls_R_factor_gt 0.0518
_refine_ls_shift/su_max 0.003
_refine_ls_shift/su_mean 0.000
_refine_ls_structure_factor_coef Fsqd
_refine_ls_weighting_details 'w=1/[\s^2^(Fo^2^)+(0.0426P)^2^] where P=(Fo^2^+2Fc^2^)/3'
_refine_ls_weighting_scheme calc
_refine_ls_wR_factor_gt 0.0919
_refine_ls_wR_factor_ref 0.1106
_reflns_number_gt 3236
_reflns_number_total 5028
_reflns_threshold_expression 'I > 2\s(I)'
_cod_data_source_file hb4463.cif
_cod_data_source_block I
_cod_database_code 1571068
_shelx_space_group_comment
;
The symmetry employed for this shelxl refinement is uniquely defined
by the following loop, which should always be used as a source of
symmetry information in preference to the above space-group names.
They are only intended as comments.
;
_shelx_estimated_absorpt_t_min 0.961
_shelx_estimated_absorpt_t_max 0.997

loop_
_space_group_symop_operation_xyz
'x, y, z'
'-x, -y, z+1/2'
'-x+1/2, y, z+1/2'
'x+1/2, -y, z'

loop_
_atom_site_type_symbol
_atom_site_label
_atom_site_fract_x
_atom_site_fract_y
_atom_site_fract_z
_atom_site_U_iso_or_equiv
_atom_site_adp_type
_atom_site_calc_flag
_atom_site_occupancy
_atom_site_disorder_assembly
_atom_site_disorder_group
C C1 0.8623(3) 0.4803(2) 0.5854(5) 0.0277(10) Uani d 1 . .
H H1 0.865272 0.441594 0.523834 0.033 Uiso calc 1 . .
C C2 0.8586(3) 0.5283(2) 0.6621(5) 0.0216(9) Uani d 1 . .
C C3 0.8542(3) 0.58880(19) 0.7541(5) 0.0218(9) Uani d 1 . .
H H3A 0.792808 0.590809 0.815537 0.026 Uiso calc 1 . .
H H3B 0.909534 0.591193 0.829057 0.026 Uiso calc 1 . .
C C4 0.8578(3) 0.70289(19) 0.7050(4) 0.0172(8) Uani d 1 . .
C C5 0.8355(3) 0.7179(2) 0.8601(5) 0.0218(9) Uani d 1 . .
H H5 0.818301 0.684249 0.932124 0.026 Uiso calc 1 . .
C C6 0.8381(3) 0.78228(18) 0.9115(4) 0.0201(9) Uani d 1 . .
H H6 0.822973 0.792274 1.018751 0.024 Uiso calc 1 . .
C C7 0.8625(3) 0.8317(2) 0.8079(4) 0.0184(9) Uani d 1 . .
C C8 0.8831(3) 0.8172(2) 0.6488(4) 0.0178(9) Uani d 1 . .
H H8 0.898778 0.851112 0.576445 0.021 Uiso calc 1 . .
C C9 0.8806(3) 0.7534(2) 0.5981(4) 0.0189(9) Uani d 1 . .
C C10 0.9142(3) 0.78343(19) 0.3294(5) 0.0242(9) Uani d 1 . .
H H10A 0.969498 0.810891 0.359604 0.036 Uiso calc 1 . .
H H10B 0.855279 0.810159 0.322386 0.036 Uiso calc 1 . .
H H10C 0.927149 0.763268 0.226153 0.036 Uiso calc 1 . .
C C11 0.8692(3) 0.9007(2) 0.8589(5) 0.0212(9) Uani d 1 . .
C C12 0.8697(3) 0.9719(2) 1.0807(5) 0.0299(11) Uani d 1 . .
H H12A 0.931613 0.990641 1.041645 0.036 Uiso calc 1 . .
H H12B 0.815584 1.000530 1.047077 0.036 Uiso calc 1 . .
C C13 0.8716(3) 0.9661(2) 1.2525(5) 0.0278(10) Uani d 1 . .
C C14 0.8750(3) 0.9624(2) 1.3921(5) 0.0325(11) Uani d 1 . .
H H14 0.877700 0.959484 1.504519 0.039 Uiso calc 1 . .
C C15 0.9067(3) 0.5981(2) 0.2571(5) 0.0260(9) Uani d 1 . .
H H15 0.910724 0.635494 0.322918 0.031 Uiso calc 1 . .
C C16 0.9016(3) 0.5515(2) 0.1751(5) 0.0239(9) Uani d 1 . .
C C17 0.8920(3) 0.49179(19) 0.0811(5) 0.0226(9) Uani d 1 . .
H H17A 0.829561 0.491684 0.022371 0.027 Uiso calc 1 . .
H H17B 0.945988 0.488156 0.003873 0.027 Uiso calc 1 . .
C C18 0.8798(3) 0.3775(2) 0.1339(4) 0.0177(9) Uani d 1 . .
C C19 0.8565(3) 0.3629(2) -0.0221(4) 0.0203(9) Uani d 1 . .
H H19 0.848605 0.396833 -0.097637 0.024 Uiso calc 1 . .
C C20 0.8446(3) 0.29830(19) -0.0673(5) 0.0197(9) Uani d 1 . .
H H20 0.828592 0.288233 -0.174173 0.024 Uiso calc 1 . .
C C21 0.8561(3) 0.24841(19) 0.0419(5) 0.0175(8) Uani d 1 . .
C C22 0.8783(3) 0.2632(2) 0.2010(5) 0.0183(9) Uani d 1 . .
H H22 0.885351 0.229252 0.276632 0.022 Uiso calc 1 . .
C C23 0.8897(3) 0.3272(2) 0.2463(4) 0.0186(8) Uani d 1 . .
C C24 0.9196(3) 0.2979(2) 0.5156(4) 0.0224(9) Uani d 1 . .
H H24A 0.936300 0.317677 0.617786 0.034 Uiso calc 1 . .
H H24B 0.857032 0.275307 0.524575 0.034 Uiso calc 1 . .
H H24C 0.970282 0.266625 0.485517 0.034 Uiso calc 1 . .
C C25 0.8537(3) 0.1789(2) -0.0043(4) 0.0199(9) Uani d 1 . .
C C26 0.8474(3) 0.1063(2) -0.2232(5) 0.0248(9) Uani d 1 . .
H H26A 0.786129 0.081748 -0.207870 0.030 Uiso calc 1 . .
H H26B 0.900466 0.083150 -0.167331 0.030 Uiso calc 1 . .
C C27 0.8699(3) 0.1123(2) -0.3932(5) 0.0233(10) Uani d 1 . .
C C28 0.8893(3) 0.1151(2) -0.5294(5) 0.0271(10) Uani d 1 . .
H H28 0.904872 0.117410 -0.639094 0.032 Uiso calc 1 . .
O O1 0.8587(2) 0.64180(14) 0.6418(3) 0.0215(7) Uani d 1 . .
O O2 0.90058(19) 0.73376(13) 0.4462(3) 0.0223(6) Uani d 1 . .
O O3 0.8860(2) 0.94679(15) 0.7732(3) 0.0289(7) Uani d 1 . .
O O4 0.8561(2) 0.90620(14) 1.0171(3) 0.0245(7) Uani d 1 . .
O O5 0.89505(19) 0.43864(13) 0.1930(3) 0.0218(6) Uani d 1 . .
O O6 0.91275(19) 0.34757(13) 0.3969(3) 0.0224(6) Uani d 1 . .
O O7 0.8687(2) 0.13363(14) 0.0841(3) 0.0246(7) Uani d 1 . .
O O8 0.83739(18) 0.17221(13) -0.1617(3) 0.0222(6) Uani d 1 . .

loop_
_atom_site_aniso_label
_atom_site_aniso_U_11
_atom_site_aniso_U_22
_atom_site_aniso_U_33
_atom_site_aniso_U_12
_atom_site_aniso_U_13
_atom_site_aniso_U_23
C1 0.031(2) 0.021(2) 0.031(2) -0.0013(19) -0.003(2) -0.0048(19)
C2 0.024(2) 0.019(2) 0.022(2) -0.0013(18) -0.0033(17) 0.0021(18)
C3 0.031(2) 0.016(2) 0.018(2) -0.0008(17) -0.0018(17) 0.0027(16)
C4 0.020(2) 0.016(2) 0.0157(19) 0.0005(16) -0.0027(15) -0.0032(16)
C5 0.025(2) 0.020(2) 0.020(2) -0.0004(17) 0.0000(16) 0.0021(17)
C6 0.027(2) 0.023(2) 0.0110(19) 0.0011(17) 0.0023(15) -0.0049(16)
C7 0.021(2) 0.019(2) 0.015(2) 0.0025(17) 0.0001(15) -0.0030(16)
C8 0.025(2) 0.017(2) 0.0116(17) 0.0020(17) -0.0006(15) 0.0012(16)
C9 0.024(2) 0.020(2) 0.0129(19) 0.0031(17) -0.0022(16) -0.0005(17)
C10 0.034(2) 0.024(2) 0.0141(19) 0.0052(19) 0.0022(17) 0.0027(17)
C11 0.029(2) 0.022(2) 0.0126(19) 0.0030(18) 0.0000(16) -0.0034(17)
C12 0.051(3) 0.018(3) 0.021(2) -0.001(2) 0.000(2) -0.004(2)
C13 0.045(3) 0.017(3) 0.021(2) -0.0024(19) -0.0012(19) -0.0043(18)
C14 0.059(3) 0.019(2) 0.019(2) -0.001(2) 0.000(2) -0.002(2)
C15 0.033(2) 0.019(2) 0.026(2) -0.0012(19) 0.0044(19) 0.0004(19)
C16 0.026(2) 0.023(2) 0.023(2) 0.0020(18) 0.0028(17) 0.0034(18)
C17 0.034(2) 0.017(2) 0.0170(19) 0.0020(17) 0.0018(18) -0.0003(16)
C18 0.023(2) 0.014(2) 0.0160(19) 0.0024(16) 0.0014(15) -0.0015(17)
C19 0.026(2) 0.021(2) 0.0134(18) 0.0003(18) -0.0002(16) 0.0026(16)
C20 0.024(2) 0.022(2) 0.0128(19) -0.0022(17) 0.0021(15) 0.0004(17)
C21 0.0187(19) 0.014(2) 0.0202(19) 0.0011(17) 0.0005(15) -0.0016(17)
C22 0.022(2) 0.016(2) 0.0163(19) -0.0011(16) 0.0016(15) 0.0007(17)
C23 0.020(2) 0.021(2) 0.0144(18) 0.0009(16) -0.0013(15) -0.0039(17)
C24 0.034(2) 0.022(2) 0.0118(18) -0.0010(19) -0.0026(16) 0.0028(16)
C25 0.023(2) 0.021(2) 0.015(2) -0.0011(18) -0.0005(16) -0.0016(17)
C26 0.041(2) 0.017(2) 0.0164(18) -0.0010(19) 0.0006(17) -0.0035(17)
C27 0.034(2) 0.009(2) 0.027(2) -0.0001(18) -0.0019(18) -0.0042(17)
C28 0.043(3) 0.018(2) 0.021(2) 0.0003(19) 0.0010(18) -0.0010(19)
O1 0.0349(16) 0.0147(16) 0.0150(14) 0.0010(12) -0.0007(12) 0.0013(12)
O2 0.0337(16) 0.0194(16) 0.0138(13) 0.0032(12) 0.0009(11) 0.0000(11)
O3 0.053(2) 0.0189(18) 0.0153(14) -0.0030(14) 0.0028(13) -0.0003(13)
O4 0.0438(17) 0.0150(16) 0.0146(14) -0.0022(13) 0.0017(12) -0.0031(11)
O5 0.0365(16) 0.0124(15) 0.0165(13) 0.0005(13) -0.0019(12) -0.0009(11)
O6 0.0366(16) 0.0172(15) 0.0135(12) -0.0014(12) -0.0023(11) -0.0003(11)
O7 0.0398(18) 0.0174(17) 0.0165(14) -0.0004(13) -0.0008(12) -0.0006(12)
O8 0.0365(17) 0.0136(15) 0.0165(13) 0.0000(12) -0.0022(12) -0.0006(12)

loop_
_atom_type_symbol
_atom_type_description
_atom_type_scat_dispersion_real
_atom_type_scat_dispersion_imag
_atom_type_scat_source
C C 0.0033 0.0016 'International Tables Vol C Tables 4.2.6.8 and 6.1.1.4'
H H 0.0000 0.0000 'International Tables Vol C Tables 4.2.6.8 and 6.1.1.4'
O O 0.0106 0.0060 'International Tables Vol C Tables 4.2.6.8 and 6.1.1.4'

loop_
_geom_angle_atom_site_label_1
_geom_angle_atom_site_label_2
_geom_angle_atom_site_label_3
_geom_angle_site_symmetry_1
_geom_angle_site_symmetry_3
_geom_angle
_geom_angle_publ_flag
C2 C1 H1 . . 180.0 ?
C1 C2 C3 . . 178.8(5) ?
O1 C3 C2 . . 106.9(3) ?
O1 C3 H3A . . 110.3 ?
C2 C3 H3A . . 110.3 ?
O1 C3 H3B . . 110.3 ?
C2 C3 H3B . . 110.3 ?
H3A C3 H3B . . 108.6 ?
O1 C4 C5 . . 125.3(4) ?
O1 C4 C9 . . 115.2(3) ?
C5 C4 C9 . . 119.4(4) ?
C4 C5 C6 . . 120.1(4) ?
C4 C5 H5 . . 119.9 ?
C6 C5 H5 . . 119.9 ?
C7 C6 C5 . . 120.5(3) ?
C7 C6 H6 . . 119.7 ?
C5 C6 H6 . . 119.7 ?
C6 C7 C8 . . 119.8(4) ?
C6 C7 C11 . . 122.3(3) ?
C8 C7 C11 . . 117.9(4) ?
C9 C8 C7 . . 119.5(4) ?
C9 C8 H8 . . 120.2 ?
C7 C8 H8 . . 120.2 ?
O2 C9 C8 . . 124.4(3) ?
O2 C9 C4 . . 115.1(4) ?
C8 C9 C4 . . 120.5(4) ?
O2 C10 H10A . . 109.5 ?
O2 C10 H10B . . 109.5 ?
H10A C10 H10B . . 109.5 ?
O2 C10 H10C . . 109.5 ?
H10A C10 H10C . . 109.5 ?
H10B C10 H10C . . 109.5 ?
O3 C11 O4 . . 123.3(4) ?
O3 C11 C7 . . 125.8(4) ?
O4 C11 C7 . . 111.0(3) ?
C13 C12 O4 . . 106.9(4) ?
C13 C12 H12A . . 110.3 ?
O4 C12 H12A . . 110.3 ?
C13 C12 H12B . . 110.3 ?
O4 C12 H12B . . 110.3 ?
H12A C12 H12B . . 108.6 ?
C14 C13 C12 . . 178.4(5) ?
C13 C14 H14 . . 180.0 ?
C16 C15 H15 . . 180.0 ?
C15 C16 C17 . . 176.5(5) ?
O5 C17 C16 . . 106.1(3) ?
O5 C17 H17A . . 110.5 ?
C16 C17 H17A . . 110.5 ?
O5 C17 H17B . . 110.5 ?
C16 C17 H17B . . 110.5 ?
H17A C17 H17B . . 108.7 ?
O5 C18 C19 . . 125.4(4) ?
O5 C18 C23 . . 114.5(3) ?
C19 C18 C23 . . 120.1(4) ?
C18 C19 C20 . . 119.6(4) ?
C18 C19 H19 . . 120.2 ?
C20 C19 H19 . . 120.2 ?
C21 C20 C19 . . 120.7(4) ?
C21 C20 H20 . . 119.6 ?
C19 C20 H20 . . 119.7 ?
C20 C21 C22 . . 119.8(4) ?
C20 C21 C25 . . 122.4(4) ?
C22 C21 C25 . . 117.6(3) ?
C23 C22 C21 . . 119.6(4) ?
C23 C22 H22 . . 120.2 ?
C21 C22 H22 . . 120.2 ?
O6 C23 C22 . . 125.0(4) ?
O6 C23 C18 . . 114.8(3) ?
C22 C23 C18 . . 120.2(4) ?
O6 C24 H24A . . 109.5 ?
O6 C24 H24B . . 109.5 ?
H24A C24 H24B . . 109.5 ?
O6 C24 H24C . . 109.5 ?
H24A C24 H24C . . 109.5 ?
H24B C24 H24C . . 109.5 ?
O7 C25 O8 . . 123.7(4) ?
O7 C25 C21 . . 125.1(4) ?
O8 C25 C21 . . 111.1(4) ?
O8 C26 C27 . . 106.8(3) ?
O8 C26 H26A . . 110.4 ?
C27 C26 H26A . . 110.4 ?
O8 C26 H26B . . 110.4 ?
C27 C26 H26B . . 110.4 ?
H26A C26 H26B . . 108.6 ?
C28 C27 C26 . . 177.9(5) ?
C27 C28 H28 . . 180.0 ?
C4 O1 C3 . . 116.0(3) ?
C9 O2 C10 . . 117.3(3) ?
C11 O4 C12 . . 114.9(3) ?
C18 O5 C17 . . 116.9(3) ?
C23 O6 C24 . . 116.3(3) ?
C25 O8 C26 . . 115.3(3) ?

loop_
_geom_bond_atom_site_label_1
_geom_bond_atom_site_label_2
_geom_bond_site_symmetry_2
_geom_bond_distance
_geom_bond_publ_flag
C1 C2 . 1.181(6) ?
C1 H1 . 0.9500 ?
C2 C3 . 1.466(5) ?
C3 O1 . 1.444(5) ?
C3 H3A . 0.9900 ?
C3 H3B . 0.9900 ?
C4 O1 . 1.364(4) ?
C4 C5 . 1.378(5) ?
C4 C9 . 1.410(5) ?
C5 C6 . 1.392(5) ?
C5 H5 . 0.9500 ?
C6 C7 . 1.381(5) ?
C6 H6 . 0.9500 ?
C7 C8 . 1.403(5) ?
C7 C11 . 1.484(6) ?
C8 C9 . 1.379(6) ?
C8 H8 . 0.9500 ?
C9 O2 . 1.370(4) ?
C10 O2 . 1.430(4) ?
C10 H10A . 0.9800 ?
C10 H10B . 0.9800 ?
C10 H10C . 0.9800 ?
C11 O3 . 1.213(5) ?
C11 O4 . 1.350(4) ?
C12 C13 . 1.453(6) ?
C12 O4 . 1.464(5) ?
C12 H12A . 0.9900 ?
C12 H12B . 0.9900 ?
C13 C14 . 1.180(6) ?
C14 H14 . 0.9500 ?
C15 C16 . 1.182(6) ?
C15 H15 . 0.9500 ?
C16 C17 . 1.467(6) ?
C17 O5 . 1.444(5) ?
C17 H17A . 0.9900 ?
C17 H17B . 0.9900 ?
C18 O5 . 1.367(5) ?
C18 C19 . 1.386(5) ?
C18 C23 . 1.409(5) ?
C19 C20 . 1.391(6) ?
C19 H19 . 0.9500 ?
C20 C21 . 1.387(5) ?
C20 H20 . 0.9500 ?
C21 C22 . 1.408(6) ?
C21 C25 . 1.481(6) ?
C22 C23 . 1.379(6) ?
C22 H22 . 0.9500 ?
C23 O6 . 1.373(4) ?
C24 O6 . 1.433(4) ?
C24 H24A . 0.9800 ?
C24 H24B . 0.9800 ?
C24 H24C . 0.9800 ?
C25 O7 . 1.209(5) ?
C25 O8 . 1.353(4) ?
C26 O8 . 1.456(5) ?
C26 C27 . 1.471(6) ?
C26 H26A . 0.9900 ?
C26 H26B . 0.9900 ?
C27 C28 . 1.180(6) ?
C28 H28 . 0.9500 ?

loop_
_geom_hbond_atom_site_label_D
_geom_hbond_atom_site_label_H
_geom_hbond_atom_site_label_A
_geom_hbond_site_symmetry_A
_geom_hbond_distance_DH
_geom_hbond_distance_HA
_geom_hbond_distance_DA
_geom_hbond_angle_DHA
_geom_hbond_publ_flag
C1 H1 O6 . 0.95 2.30 3.231(5) 165 yes
C14 H14 O3 1_556 0.95 2.28 3.231(5) 177 yes
C15 H15 O2 . 0.95 2.28 3.213(5) 169 yes
C28 H28 O7 1_554 0.95 2.41 3.291(5) 155 yes

loop_
_geom_torsion_atom_site_label_1
_geom_torsion_atom_site_label_2
_geom_torsion_atom_site_label_3
_geom_torsion_atom_site_label_4
_geom_torsion_site_symmetry_1
_geom_torsion_site_symmetry_2
_geom_torsion_site_symmetry_3
_geom_torsion_site_symmetry_4
_geom_torsion
_geom_torsion_publ_flag
O1 C4 C5 C6 . . . . 179.3(4) ?
C9 C4 C5 C6 . . . . -1.8(6) ?
C4 C5 C6 C7 . . . . 0.3(6) ?
C5 C6 C7 C8 . . . . 1.2(6) ?
C5 C6 C7 C11 . . . . -178.0(4) ?
C6 C7 C8 C9 . . . . -1.2(6) ?
C11 C7 C8 C9 . . . . 178.1(3) ?
C7 C8 C9 O2 . . . . -179.2(3) ?
C7 C8 C9 C4 . . . . -0.3(6) ?
O1 C4 C9 O2 . . . . -0.2(5) ?
C5 C4 C9 O2 . . . . -179.3(3) ?
O1 C4 C9 C8 . . . . -179.2(3) ?
C5 C4 C9 C8 . . . . 1.8(6) ?
C6 C7 C11 O3 . . . . -176.6(4) ?
C8 C7 C11 O3 . . . . 4.2(6) ?
C6 C7 C11 O4 . . . . 4.8(5) ?
C8 C7 C11 O4 . . . . -174.4(3) ?
O5 C18 C19 C20 . . . . 178.8(3) ?
C23 C18 C19 C20 . . . . -1.1(6) ?
C18 C19 C20 C21 . . . . -0.1(6) ?
C19 C20 C21 C22 . . . . 1.0(5) ?
C19 C20 C21 C25 . . . . -173.9(4) ?
C20 C21 C22 C23 . . . . -0.8(5) ?
C25 C21 C22 C23 . . . . 174.3(3) ?
C21 C22 C23 O6 . . . . -179.0(3) ?
C21 C22 C23 C18 . . . . -0.4(5) ?
O5 C18 C23 O6 . . . . 0.2(5) ?
C19 C18 C23 O6 . . . . -179.9(3) ?
O5 C18 C23 C22 . . . . -178.6(3) ?
C19 C18 C23 C22 . . . . 1.4(5) ?
C20 C21 C25 O7 . . . . 175.5(4) ?
C22 C21 C25 O7 . . . . 0.5(6) ?
C20 C21 C25 O8 . . . . -1.2(5) ?
C22 C21 C25 O8 . . . . -176.2(3) ?
C5 C4 O1 C3 . . . . -12.5(6) ?
C9 C4 O1 C3 . . . . 168.5(3) ?
C2 C3 O1 C4 . . . . -178.5(3) ?
C8 C9 O2 C10 . . . . -7.4(5) ?
C4 C9 O2 C10 . . . . 173.7(3) ?
O3 C11 O4 C12 . . . . -3.7(6) ?
C7 C11 O4 C12 . . . . 175.0(3) ?
C13 C12 O4 C11 . . . . -169.1(3) ?
C19 C18 O5 C17 . . . . -3.7(5) ?
C23 C18 O5 C17 . . . . 176.2(3) ?
C16 C17 O5 C18 . . . . 175.1(3) ?
C22 C23 O6 C24 . . . . -3.7(5) ?
C18 C23 O6 C24 . . . . 177.6(3) ?
O7 C25 O8 C26 . . . . -5.1(6) ?
C21 C25 O8 C26 . . . . 171.7(3) ?
C27 C26 O8 C25 . . . . -155.7(3) ?
